data_2204252
loop_
_publ_author_name
'Czerwinski, Edmund W.'

_publ_section_title
;
 Isobutyltriphenylphosphonium bromide
;
_journal_issue 9
_journal_name_full 'Acta Crystallographica Section E'
_journal_page_first o1601
_journal_page_last o1602
_journal_paper_doi 10.1107/S1600536804020483
_journal_volume 60
_journal_year 2004
_chemical_formula_iupac 'C22 H24 P +, Br -'
_chemical_formula_moiety 'C22 H24 P +, Br -'
_chemical_formula_sum 'C22 H24 Br P'
_chemical_formula_weight 399.29
_space_group_IT_number 14
_symmetry_cell_setting monoclinic
_symmetry_space_group_name_Hall '-P 2ybc'
_symmetry_space_group_name_H-M 'P 1 21/c 1'
_cell_angle_alpha 90
_cell_angle_beta 106.4870(10)
_cell_angle_gamma 90
_cell_formula_units_Z 4
_cell_length_a 11.3309(3)
_cell_length_b 9.8033(2)
_cell_length_c 17.7075(3)
_cell_measurement_reflns_used 19309
_cell_measurement_temperature 102(2)
_cell_measurement_theta_max 70.094
_cell_measurement_theta_min 4.063
_cell_volume 1886.08(7)
_computing_cell_refinement 'SAINT-Plus (Bruker, 2001)'
_computing_data_collection 'PROTEUM (Bruker, 2002)'
_computing_data_reduction SAINT-Plus
_computing_molecular_graphics 'ORTEP-3 for Windows (Farrugia, 1997)'
_computing_publication_material 'WinGX (Farrugia, 1999)'
_computing_structure_refinement 'SHELXL97 (Sheldrick, 1997)'
_computing_structure_solution 'SHELXS97 (Sheldrick, 1997)'
_diffrn_ambient_temperature 102(2)
_diffrn_detector_area_resol_mean 17
_diffrn_measured_fraction_theta_full 0.99
_diffrn_measured_fraction_theta_max 0.99
_diffrn_measurement_device_type 'Bruker AXS'
_diffrn_measurement_method \w
_diffrn_radiation_monochromator 'G\"obel focusing mirrors'
_diffrn_radiation_type CuK\a
_diffrn_radiation_wavelength 1.5418
_diffrn_reflns_av_R_equivalents 0.0893
_diffrn_reflns_limit_h_max 11
_diffrn_reflns_limit_h_min -13
_diffrn_reflns_limit_k_max 11
_diffrn_reflns_limit_k_min -11
_diffrn_reflns_limit_l_max 21
_diffrn_reflns_limit_l_min -21
_diffrn_reflns_number 18578
_diffrn_reflns_reduction_process
;
(SORTAV; Blessing, 1987, 1989)
;
_diffrn_reflns_theta_full 70.28
_diffrn_reflns_theta_max 70.28
_diffrn_reflns_theta_min 4.07
_diffrn_standards_number 0
_exptl_absorpt_coefficient_mu 3.748
_exptl_absorpt_correction_T_max 0.685
_exptl_absorpt_correction_T_min 0.37
_exptl_absorpt_correction_type multi-scan
_exptl_absorpt_process_details '(Blessing, 1995)'
_exptl_crystal_colour colorless
_exptl_crystal_density_diffrn 1.406
_exptl_crystal_density_method 'not measured'
_exptl_crystal_description prism
_exptl_crystal_F_000 824
_exptl_crystal_size_max 0.3
_exptl_crystal_size_mid 0.2
_exptl_crystal_size_min 0.1
_refine_diff_density_max 0.665
_refine_diff_density_min -0.681
_refine_ls_extinction_method none
_refine_ls_goodness_of_fit_ref 1.133
_refine_ls_hydrogen_treatment mixed
_refine_ls_matrix_type full
_refine_ls_number_parameters 217
_refine_ls_number_reflns 3555
_refine_ls_number_restraints 0
_refine_ls_restrained_S_all 1.133
_refine_ls_R_factor_all 0.046
_refine_ls_R_factor_gt 0.0392
_refine_ls_shift/su_max 0.035
_refine_ls_shift/su_mean 0.002
_refine_ls_structure_factor_coef Fsqd
_refine_ls_weighting_details 'calc w = 1/[\s^2^(Fo^2^)+(0.0659P)^2^] where P = (Fo^2^+2Fc^2^)/3'
_refine_ls_weighting_scheme calc
_refine_ls_wR_factor_ref 0.112
_reflns_number_gt 2997
_reflns_number_total 3555
_reflns_threshold_expression I>2\s(I)
_cod_data_source_file ww6273.cif
_cod_data_source_block I
_cod_original_sg_symbol_H-M 'P  21/c'
_cod_database_code 2204252
_cod_database_fobs_code 2204252

loop_
_symmetry_equiv_pos_as_xyz
'x, y, z'
'-x, y+1/2, -z+1/2'
'-x, -y, -z'
'x, -y-1/2, z-1/2'

loop_
_atom_site_label
_atom_site_fract_x
_atom_site_fract_y
_atom_site_fract_z
_atom_site_U_iso_or_equiv
_atom_site_adp_type
_atom_site_calc_flag
_atom_site_refinement_flags
_atom_site_occupancy
_atom_site_type_symbol
C11 0.3226(2) 0.0231(3) 0.50574(14) 0.0244(6) Uani d . 1 C
H11A 0.3367 -0.0274 0.4607 0.029 Uiso calc R 1 H
H11B 0.4038 0.0545 0.5389 0.029 Uiso calc R 1 H
C12 0.2696(2) -0.0774(3) 0.55456(15) 0.0268(6) Uani d . 1 C
H12 0.1796 -0.0587 0.5442 0.032 Uiso calc R 1 H
C13 0.3319(3) -0.0594(3) 0.64243(15) 0.0311(6) Uani d . 1 C
H13A 0.3212 0.0348 0.6577 0.047 Uiso calc R 1 H
H13B 0.4199 -0.0797 0.6537 0.047 Uiso calc R 1 H
H13C 0.2946 -0.1219 0.6723 0.047 Uiso calc R 1 H
C14 0.2857(3) -0.2251(3) 0.52971(17) 0.0329(7) Uani d . 1 C
H14A 0.245 -0.2359 0.4733 0.049 Uiso calc R 1 H
H14B 0.2488 -0.288 0.5596 0.049 Uiso calc R 1 H
H14C 0.3736 -0.2456 0.5404 0.049 Uiso calc R 1 H
C21 0.3164(2) 0.2860(3) 0.42381(14) 0.0230(6) Uani d . 1 C
C22 0.3618(2) 0.2355(3) 0.36369(15) 0.0280(6) Uani d . 1 C
H22 0.352 0.1419 0.3494 0.034 Uiso calc R 1 H
C23 0.4215(3) 0.3235(3) 0.32487(16) 0.0300(6) Uani d . 1 C
H23 0.4537 0.2898 0.2844 0.036 Uiso calc R 1 H
C24 0.4340(2) 0.4604(3) 0.34519(15) 0.0298(6) Uani d . 1 C
H24 0.4731 0.5205 0.3177 0.036 Uiso calc R 1 H
C25 0.3903(2) 0.5103(3) 0.40515(15) 0.0314(7) Uani d . 1 C
H25 0.4011 0.6038 0.4196 0.038 Uiso calc R 1 H
C26 0.3306(2) 0.4241(3) 0.44414(15) 0.0270(6) Uani d . 1 C
H26 0.2993 0.4586 0.4847 0.032 Uiso calc R 1 H
C31 0.0959(2) 0.1255(3) 0.39074(15) 0.0219(6) Uani d . 1 C
C32 0.0611(2) -0.0097(3) 0.37388(15) 0.0280(6) Uani d . 1 C
H32 0.1082 -0.0812 0.4042 0.034 Uiso calc R 1 H
C33 -0.0431(2) -0.0396(3) 0.31233(16) 0.0321(7) Uani d . 1 C
H33 -0.0679 -0.1317 0.301 0.038 Uiso calc R 1 H
C34 -0.1102(2) 0.0642(3) 0.26789(15) 0.0324(7) Uani d . 1 C
H34 -0.1809 0.0431 0.2257 0.039 Uiso calc R 1 H
C35 -0.0758(2) 0.1995(3) 0.28406(17) 0.0330(7) Uani d . 1 C
H35 -0.1228 0.2707 0.2533 0.04 Uiso calc R 1 H
C36 0.0270(2) 0.2294(3) 0.34516(16) 0.0298(6) Uani d . 1 C
H36 0.0512 0.3217 0.3563 0.036 Uiso calc R 1 H
C41 0.1883(2) 0.2622(3) 0.54405(14) 0.0223(5) Uani d . 1 C
C42 0.2834(2) 0.3073(3) 0.60889(15) 0.0265(6) Uani d . 1 C
H42 0.3664 0.2824 0.6141 0.032 Uiso calc R 1 H
C43 0.2545(3) 0.3886(3) 0.66515(16) 0.0297(6) Uani d . 1 C
H43 0.3186 0.4216 0.7084 0.036 Uiso calc R 1 H
C44 0.1341(3) 0.4222(3) 0.65936(16) 0.0313(7) Uani d . 1 C
H44 0.1157 0.4778 0.6984 0.038 Uiso calc R 1 H
C45 0.0401(3) 0.3747(3) 0.59645(18) 0.0335(7) Uani d . 1 C
H45 -0.043 0.3962 0.593 0.04 Uiso calc R 1 H
C46 0.0673(2) 0.2954(3) 0.53823(16) 0.0275(6) Uani d . 1 C
H46 0.0029 0.2642 0.4946 0.033 Uiso calc R 1 H
Br 0.62321(2) 0.14750(3) 0.671491(15) 0.02752(14) Uani d . 1 Br
P 0.23154(6) 0.17055(7) 0.46802(4) 0.02026(18) Uani d . 1 P

loop_
_atom_site_aniso_label
_atom_site_aniso_U_11
_atom_site_aniso_U_22
_atom_site_aniso_U_33
_atom_site_aniso_U_12
_atom_site_aniso_U_13
_atom_site_aniso_U_23
C11 0.0264(13) 0.0216(14) 0.0251(12) 0.0022(11) 0.0071(11) 0.0004(11)
C12 0.0266(13) 0.0211(15) 0.0330(14) 0.0001(11) 0.0090(11) 0.0023(12)
C13 0.0362(14) 0.0265(16) 0.0313(14) -0.0022(12) 0.0109(12) 0.0012(12)
C14 0.0415(16) 0.0200(16) 0.0350(15) -0.0023(12) 0.0074(13) 0.0029(12)
C21 0.0236(12) 0.0202(14) 0.0242(12) -0.0016(10) 0.0049(10) 0.0001(11)
C22 0.0334(14) 0.0188(14) 0.0325(14) -0.0006(11) 0.0104(12) 0.0019(12)
C23 0.0328(14) 0.0302(17) 0.0295(14) 0.0020(12) 0.0129(12) 0.0043(12)
C24 0.0286(14) 0.0307(17) 0.0273(13) -0.0047(12) 0.0030(11) 0.0076(13)
C25 0.0347(15) 0.0225(15) 0.0321(14) -0.0028(12) 0.0017(12) 0.0028(12)
C26 0.0307(14) 0.0211(15) 0.0283(13) -0.0015(11) 0.0069(11) -0.0018(12)
C31 0.0204(12) 0.0223(14) 0.0224(12) -0.0034(10) 0.0051(10) -0.0029(11)
C32 0.0316(14) 0.0245(16) 0.0267(13) 0.0012(11) 0.0065(11) 0.0005(12)
C33 0.0328(14) 0.0291(17) 0.0334(15) -0.0060(12) 0.0079(12) -0.0061(13)
C34 0.0236(13) 0.045(2) 0.0266(13) -0.0057(12) 0.0036(11) -0.0030(13)
C35 0.0297(14) 0.0337(18) 0.0318(15) 0.0009(13) 0.0027(12) 0.0068(13)
C36 0.0311(14) 0.0226(16) 0.0338(14) 0.0009(11) 0.0063(12) 0.0046(13)
C41 0.0296(13) 0.0135(13) 0.0251(12) 0.0009(10) 0.0101(11) -0.0012(11)
C42 0.0298(13) 0.0221(15) 0.0276(13) -0.0013(11) 0.0079(11) -0.0017(12)
C43 0.0381(15) 0.0249(15) 0.0254(13) -0.0028(12) 0.0081(12) -0.0057(12)
C44 0.0474(17) 0.0202(16) 0.0307(14) 0.0018(12) 0.0182(13) -0.0028(12)
C45 0.0332(15) 0.0304(16) 0.0409(16) 0.0040(12) 0.0167(13) -0.0020(14)
C46 0.0294(13) 0.0237(15) 0.0296(14) -0.0021(11) 0.0086(11) -0.0001(12)
Br 0.0328(2) 0.0190(2) 0.0298(2) -0.00069(10) 0.00723(14) 0.00004(11)
P 0.0224(3) 0.0154(4) 0.0223(3) -0.0005(2) 0.0052(3) -0.0010(3)

loop_
_atom_type_symbol
_atom_type_description
_atom_type_scat_dispersion_real
_atom_type_scat_dispersion_imag
_atom_type_scat_source
C C 0.0181 0.0091 'International Tables Vol C Tables 4.2.6.8 and 6.1.1.4'
H H 0 0 'International Tables Vol C Tables 4.2.6.8 and 6.1.1.4'
Br Br -0.6763 1.2805 'International Tables Vol C Tables 4.2.6.8 and 6.1.1.4'
P P 0.2955 0.4335 'International Tables Vol C Tables 4.2.6.8 and 6.1.1.4'

loop_
_geom_angle_atom_site_label_1
_geom_angle_atom_site_label_2
_geom_angle_atom_site_label_3
_geom_angle
_geom_angle_publ_flag
C12 C11 P 116.77(18) yes
C12 C11 H11A 108.1 ?
P C11 H11A 108.1 ?
C12 C11 H11B 108.1 ?
P C11 H11B 108.1 ?
H11A C11 H11B 107.3 ?
C13 C12 C14 110.0(2) yes
C13 C12 C11 110.9(2) yes
C14 C12 C11 110.2(2) yes
C13 C12 H12 108.6 ?
C14 C12 H12 108.6 ?
C11 C12 H12 108.6 ?
C12 C13 H13A 109.5 ?
C12 C13 H13B 109.5 ?
H13A C13 H13B 109.5 ?
C12 C13 H13C 109.5 ?
H13A C13 H13C 109.5 ?
H13B C13 H13C 109.5 ?
C12 C14 H14A 109.5 ?
C12 C14 H14B 109.5 ?
H14A C14 H14B 109.5 ?
C12 C14 H14C 109.5 ?
H14A C14 H14C 109.5 ?
H14B C14 H14C 109.5 ?
C22 C21 C26 119.9(2) yes
C22 C21 P 117.8(2) yes
C26 C21 P 122.20(19) yes
C23 C22 C21 119.5(3) yes
C23 C22 H22 120.3 ?
C21 C22 H22 120.3 ?
C24 C23 C22 120.0(3) yes
C24 C23 H23 120 ?
C22 C23 H23 120 ?
C25 C24 C23 120.6(3) yes
C25 C24 H24 119.7 ?
C23 C24 H24 119.7 ?
C24 C25 C26 120.0(3) yes
C24 C25 H25 120 ?
C26 C25 H25 120 ?
C25 C26 C21 120.0(3) yes
C25 C26 H26 120 ?
C21 C26 H26 120 ?
C32 C31 C36 119.6(2) yes
C32 C31 P 121.77(19) yes
C36 C31 P 118.6(2) yes
C31 C32 C33 119.7(3) yes
C31 C32 H32 120.2 ?
C33 C32 H32 120.2 ?
C34 C33 C32 120.0(3) yes
C34 C33 H33 120 ?
C32 C33 H33 120 ?
C33 C34 C35 120.7(2) yes
C33 C34 H34 119.6 ?
C35 C34 H34 119.6 ?
C36 C35 C34 119.4(3) yes
C36 C35 H35 120.3 ?
C34 C35 H35 120.3 ?
C35 C36 C31 120.6(3) yes
C35 C36 H36 119.7 ?
C31 C36 H36 119.7 ?
C46 C41 C42 120.1(2) yes
C46 C41 P 122.40(19) yes
C42 C41 P 117.4(2) yes
C43 C42 C41 119.1(3) yes
C43 C42 H42 120.5 ?
C41 C42 H42 120.5 ?
C44 C43 C42 121.0(2) yes
C44 C43 H43 119.5 ?
C42 C43 H43 119.5 ?
C43 C44 C45 119.9(3) yes
C43 C44 H44 120.1 ?
C45 C44 H44 120.1 ?
C44 C45 C46 120.1(3) yes
C44 C45 H45 120 ?
C46 C45 H45 120 ?
C41 C46 C45 119.9(2) yes
C41 C46 H46 120.1 ?
C45 C46 H46 120.1 ?
C11 P C41 112.00(12) yes
C11 P C31 111.26(12) yes
C41 P C31 109.71(12) yes
C11 P C21 110.30(12) yes
C41 P C21 107.68(12) yes
C31 P C21 105.65(12) yes

loop_
_geom_bond_atom_site_label_1
_geom_bond_atom_site_label_2
_geom_bond_distance
_geom_bond_publ_flag
C11 C12 1.541(4) yes
C11 P 1.791(3) yes
C11 H11A 0.99 ?
C11 H11B 0.99 ?
C12 C13 1.526(3) yes
C12 C14 1.539(4) yes
C12 H12 1 ?
C13 H13A 0.98 ?
C13 H13B 0.98 ?
C13 H13C 0.98 ?
C14 H14A 0.98 ?
C14 H14B 0.98 ?
C14 H14C 0.98 ?
C21 C22 1.398(4) yes
C21 C26 1.398(4) yes
C21 P 1.801(3) yes
C22 C23 1.392(4) yes
C22 H22 0.95 ?
C23 C24 1.386(4) yes
C23 H23 0.95 ?
C24 C25 1.382(4) yes
C24 H24 0.95 ?
C25 C26 1.383(4) yes
C25 H25 0.95 ?
C26 H26 0.95 ?
C31 C32 1.391(4) yes
C31 C36 1.393(4) yes
C31 P 1.799(2) yes
C32 C33 1.392(4) yes
C32 H32 0.95 ?
C33 C34 1.376(4) yes
C33 H33 0.95 ?
C34 C35 1.389(4) yes
C34 H34 0.95 ?
C35 C36 1.378(4) yes
C35 H35 0.95 ?
C36 H36 0.95 ?
C41 C46 1.384(4) yes
C41 C42 1.404(4) yes
C41 P 1.798(3) yes
C42 C43 1.385(4) yes
C42 H42 0.95 ?
C43 C44 1.379(4) yes
C43 H43 0.95 ?
C44 C45 1.385(4) yes
C44 H44 0.95 ?
C45 C46 1.394(4) yes
C45 H45 0.95 ?
C46 H46 0.95 ?

loop_
_geom_torsion_atom_site_label_1
_geom_torsion_atom_site_label_2
_geom_torsion_atom_site_label_3
_geom_torsion_atom_site_label_4
_geom_torsion
_geom_torsion_publ_flag
P C11 C12 C13 -102.2(2) yes
P C11 C12 C14 135.71(19) yes
C26 C21 C22 C23 0.4(4) ?
P C21 C22 C23 176.2(2) ?
C21 C22 C23 C24 -0.9(4) ?
C22 C23 C24 C25 1.5(4) ?
C23 C24 C25 C26 -1.6(4) ?
C24 C25 C26 C21 1.1(4) ?
C22 C21 C26 C25 -0.5(4) ?
P C21 C26 C25 -176.11(19) ?
C36 C31 C32 C33 -0.8(4) ?
P C31 C32 C33 -178.6(2) ?
C31 C32 C33 C34 0.8(4) ?
C32 C33 C34 C35 -0.5(4) ?
C33 C34 C35 C36 0.3(4) ?
C34 C35 C36 C31 -0.3(4) ?
C32 C31 C36 C35 0.6(4) ?
P C31 C36 C35 178.4(2) ?
C46 C41 C42 C43 -2.0(4) ?
P C41 C42 C43 174.3(2) ?
C41 C42 C43 C44 1.8(4) ?
C42 C43 C44 C45 -0.1(4) ?
C43 C44 C45 C46 -1.3(4) ?
C42 C41 C46 C45 0.6(4) ?
P C41 C46 C45 -175.6(2) ?
C44 C45 C46 C41 1.1(4) ?
C12 C11 P C41 52.7(2) yes
C12 C11 P C31 -70.5(2) yes
C12 C11 P C21 172.64(18) yes
C46 C41 P C11 -126.9(2) yes
C42 C41 P C11 56.8(2) yes
C46 C41 P C31 -2.8(3) ?
C42 C41 P C31 -179.1(2) ?
C46 C41 P C21 111.7(2) ?
C42 C41 P C21 -64.6(2) ?
C32 C31 P C11 9.5(3) yes
C36 C31 P C11 -168.3(2) yes
C32 C31 P C41 -115.0(2) ?
C36 C31 P C41 67.2(2) ?
C32 C31 P C21 129.2(2) ?
C36 C31 P C21 -48.6(3) ?
C22 C21 P C11 56.3(2) yes
C26 C21 P C11 -128.0(2) yes
C22 C21 P C41 178.76(19) ?
C26 C21 P C41 -5.5(2) ?
C22 C21 P C31 -64.1(2) ?
C26 C21 P C31 111.7(2) ?

loop_
_cod_related_entry_id
_cod_related_entry_database
_cod_related_entry_code
1 ChemSpider 2006700
